data_2011583
loop_
_publ_author_name
'Nakahodo,  T.'
'Horn,  E.'
'Tiekink,  E.R.T.'

_publ_section_title (Benzoxazole-2-thiolato-<i>S</i>)(benzoxazole-2-thione-<i>S</i>)bis(triphenylphosphine)copper(I)
_journal_issue 11
_journal_name_full 'Acta Crystallographica Section C'
_journal_page_first 1316
_journal_page_last 1318
_journal_paper_doi 10.1107/S0108270100011483
_journal_volume 56
_journal_year 2000
_chemical_formula_iupac '[Cu(C7 H4 NOS)(C7 H5 NOS)(C18 H15 P) 2 ]'
_chemical_formula_moiety 'C50 H39 Cu N2 O2 P2 S2 '
_chemical_formula_sum 'C50 H39 Cu N2 O2 P2 S2'
_chemical_formula_weight 889.48
_space_group_IT_number 2
_symmetry_cell_setting triclinic
_symmetry_space_group_name_Hall '-P 1'
_symmetry_space_group_name_H-M 'P -1'
_cell_angle_alpha 85.16(2)
_cell_angle_beta 79.05(2)
_cell_angle_gamma 66.15(2)
_cell_formula_units_Z 2
_cell_length_a 12.499(2)
_cell_length_b 13.173(2)
_cell_length_c 14.615(3)
_cell_measurement_reflns_used 25
_cell_measurement_temperature 293
_cell_measurement_theta_max 12.4
_cell_measurement_theta_min 11.0
_cell_volume 2160.7(7)
_computing_cell_refinement 'MSC/AFC Diffractometer Control Software'
_computing_data_collection
;MSC/AFC Diffractometer Control Software (Molecular Structure Corporation,
 1995)
;
_computing_data_reduction 'TEXSAN for Windows (Molecular Structure Corporation, 1997)'
_computing_publication_material 'TEXSAN for Windows'
_computing_structure_refinement 'TEXSAN for Windows'
_computing_structure_solution
;
SIR92 (Altomare et al., 1993)
;
_diffrn_ambient_temperature 293
_diffrn_measurement_device 'Rigaku AFC7R'
_diffrn_measurement_method \w-2\q
_diffrn_radiation_monochromator graphite
_diffrn_radiation_source 'X-ray tube'
_diffrn_radiation_type 'Mo K\a'
_diffrn_radiation_wavelength .71073
_diffrn_reflns_av_R_equivalents .018
_diffrn_reflns_limit_h_max 17
_diffrn_reflns_limit_h_min -17
_diffrn_reflns_limit_k_max 18
_diffrn_reflns_limit_k_min -18
_diffrn_reflns_limit_l_max 20
_diffrn_reflns_limit_l_min 0
_diffrn_reflns_number 13070
_diffrn_reflns_reduction_process 'Lp corrections applied'
_diffrn_reflns_theta_max 30.00
_diffrn_reflns_theta_min 2.58
_diffrn_standards_decay_% .04
_diffrn_standards_interval_count 150
_diffrn_standards_number 3
_exptl_absorpt_coefficient_mu .719
_exptl_absorpt_correction_type none
_exptl_crystal_colour colourless
_exptl_crystal_density_diffrn 1.367
_exptl_crystal_density_meas ?
_exptl_crystal_description prismatic
_exptl_crystal_F_000 920
_exptl_crystal_size_max .35
_exptl_crystal_size_mid .30
_exptl_crystal_size_min .10
_refine_diff_density_max .28
_refine_diff_density_min -.40
_refine_ls_extinction_method none
_refine_ls_goodness_of_fit_ref 1.990
_refine_ls_hydrogen_treatment noref
_refine_ls_matrix_type full
_refine_ls_number_constraints 0
_refine_ls_number_parameters 532
_refine_ls_number_reflns 7586
_refine_ls_number_restraints 0
_refine_ls_R_factor_gt .0380
_refine_ls_shift/su_max <0.001
_refine_ls_shift/su_mean .0001
_refine_ls_structure_factor_coef F
_refine_ls_weighting_details 'w = 1/[\s^2^(Fo) + 0.002|Fo|^2^]'
_refine_ls_weighting_scheme sigma
_refine_ls_wR_factor_ref .0260
_reflns_number_gt 7586
_reflns_number_total 12612
_reflns_threshold_expression I>3.00\s(I)
_cod_data_source_file ta1301.cif
_cod_data_source_block I
_cod_depositor_comments
;
The following automatic conversions were performed:

'_exptl_crystal_density_meas' value 'not measured' was changed to '?'
- the value is perceived as not measured.

Automatic conversion script
Id: cif_fix_values 3008 2015-01-20 13:52:24Z robertas 
;
_cod_original_cell_volume 2160.6(8)
_cod_original_sg_symbol_H-M 'P -1       '
_cod_original_formula_sum 'C50 H39 Cu N2 O2 P2 S2 '
_cod_database_code 2011583

loop_
_symmetry_equiv_pos_as_xyz
'  +x,  +y,  +z'
'  -x,  -y,  -z'

loop_
_atom_site_label
_atom_site_fract_x
_atom_site_fract_y
_atom_site_fract_z
_atom_site_U_iso_or_equiv
_atom_site_adp_type
_atom_site_calc_flag
_atom_site_calc_attached_atom
_atom_site_refinement_flags
_atom_site_occupancy
Cu .21512(2) -.31592(2) -.26695(2) .03983(7) Uani d ? . 1.000
S(1) .08456(4) -.25670(4) -.12293(3) .0471(2) Uani d ? . 1.000
S(2) .39080(4) -.48450(4) -.24330(4) .0519(2) Uani d ? . 1.000
P(1) .26696(4) -.17107(4) -.32523(3) .03740(10) Uani d ? . 1.000
P(2) .12159(4) -.39051(4) -.34584(3) .03540(10) Uani d ? . 1.000
O(1) .12890(10) -.11110(10) -.03739(8) .0436(4) Uani d ? . 1.000
O(2) .34200(10) -.64130(10) -.13992(9) .0490(4) Uani d ? . 1.000
N(1) .25000(10) -.28770(10) -.01490(10) .0452(5) Uani d ? . 1.000
N(2) .31810(10) -.49950(10) -.05820(10) .0492(5) Uani d ? . 1.000
C(1) .1618(2) -.2221(2) -.05580(10) .0396(5) Uani d ? . 1.000
C(2) .2058(2) -.1109(2) .01910(10) .0410(6) Uani d ? . 1.000
C(3) .2103(2) -.0207(2) .05730(10) .0539(7) Uani d ? . 1.000
C(4) .2956(2) -.0458(2) .1132(2) .0628(8) Uani d ? . 1.000
C(5) .3715(2) -.1542(2) .1294(2) .0665(8) Uani d ? . 1.000
C(6) .3648(2) -.2435(2) .0911(2) .0607(7) Uani d ? . 1.000
C(7) .2800(2) -.2194(2) .03420(10) .0430(6) Uani d ? . 1.000
C(8) .3480(2) -.53960(10) -.14310(10) .0399(5) Uani d ? . 1.000
C(9) .2868(2) -.5726(2) .00360(10) .0476(6) Uani d ? . 1.000
C(10) .2450(2) -.5680(2) .0987(2) .0741(8) Uani d ? . 1.000
C(11) .2174(2) -.6561(2) .1369(2) .0823(9) Uani d ? . 1.000
C(12) .2303(2) -.7420(2) .0833(2) .0788(9) Uani d ? . 1.000
C(13) .2742(2) -.7480(2) -.0105(2) .0676(8) Uani d ? . 1.000
C(14) .3010(2) -.6606(2) -.04750(10) .0481(6) Uani d ? . 1.000
C(15) .3423(2) -.1259(2) -.25190(10) .0416(6) Uani d ? . 1.000
C(16) .4161(2) -.2036(2) -.19750(10) .0511(6) Uani d ? . 1.000
C(17) .4763(2) -.1724(2) -.1422(2) .0678(8) Uani d ? . 1.000
C(18) .4634(2) -.0645(2) -.1415(2) .0735(9) Uani d ? . 1.000
C(19) .3919(2) .0137(2) -.1955(2) .0734(9) Uani d ? . 1.000
C(20) .3296(2) -.0158(2) -.25060(10) .0587(7) Uani d ? . 1.000
C(21) .1364(2) -.04430(10) -.33730(10) .0374(5) Uani d ? . 1.000
C(22) .0541(2) -.0001(2) -.25810(10) .0491(6) Uani d ? . 1.000
C(23) -.0501(2) .0914(2) -.26400(10) .0541(7) Uani d ? . 1.000
C(24) -.0737(2) .1397(2) -.3491(2) .0581(7) Uani d ? . 1.000
C(25) .0076(2) .0976(2) -.42730(10) .0668(8) Uani d ? . 1.000
C(26) .1128(2) .0064(2) -.42230(10) .0549(6) Uani d ? . 1.000
C(27) .3616(2) -.18580(10) -.43960(10) .0409(5) Uani d ? . 1.000
C(28) .4514(2) -.1466(2) -.46100(10) .0581(7) Uani d ? . 1.000
C(29) .5218(2) -.1635(2) -.5487(2) .0701(9) Uani d ? . 1.000
C(30) .5029(2) -.2193(2) -.61610(10) .0668(8) Uani d ? . 1.000
C(31) .4142(2) -.2575(2) -.59640(10) .0629(8) Uani d ? . 1.000
C(32) .3439(2) -.2415(2) -.50880(10) .0516(7) Uani d ? . 1.000
C(33) -.03080(10) -.29790(10) -.35630(10) .0356(5) Uani d ? . 1.000
C(34) -.0707(2) -.1875(2) -.33150(10) .0422(6) Uani d ? . 1.000
C(35) -.1852(2) -.1137(2) -.33900(10) .0525(6) Uani d ? . 1.000
C(36) -.2608(2) -.1492(2) -.37120(10) .0603(7) Uani d ? . 1.000
C(37) -.2224(2) -.2594(2) -.39560(10) .0579(7) Uani d ? . 1.000
C(38) -.1085(2) -.3334(2) -.38790(10) .0450(6) Uani d ? . 1.000
C(39) .1065(2) -.51630(10) -.29280(10) .0408(5) Uani d ? . 1.000
C(40) .0731(2) -.5195(2) -.19720(10) .0510(6) Uani d ? . 1.000
C(41) .0572(2) -.6122(2) -.1545(2) .0658(8) Uani d ? . 1.000
C(42) .0763(2) -.7020(2) -.2059(2) .0739(9) Uani d ? . 1.000
C(43) .1108(2) -.7004(2) -.3004(2) .0718(9) Uani d ? . 1.000
C(44) .1259(2) -.6087(2) -.34430(10) .0557(7) Uani d ? . 1.000
C(45) .1948(2) -.43450(10) -.46520(10) .0373(5) Uani d ? . 1.000
C(46) .3154(2) -.5032(2) -.47870(10) .0514(6) Uani d ? . 1.000
C(47) .3775(2) -.5377(2) -.5677(2) .0597(7) Uani d ? . 1.000
C(48) .3201(2) -.5041(2) -.64360(10) .0568(7) Uani d ? . 1.000
C(49) .2015(2) -.4360(2) -.63110(10) .0519(7) Uani d ? . 1.000
C(50) .1380(2) -.4006(2) -.54220(10) .0432(6) Uani d ? . 1.000
H(2) .3181 -.4312 -.0418 .059 Uiso c ? . 1.000
H(3) .1513 .0635 .0445 .065 Uiso c ? . 1.000
H(4) .3035 .0212 .1453 .075 Uiso c ? . 1.000
H(5) .4374 -.1691 .1729 .080 Uiso c ? . 1.000
H(6) .4225 -.3280 .1048 .073 Uiso c ? . 1.000
H(10) .2346 -.4998 .1405 .089 Uiso c ? . 1.000
H(11) .1848 -.6571 .2108 .099 Uiso c ? . 1.000
H(12) .2050 -.8075 .1160 .095 Uiso c ? . 1.000
H(13) .2866 -.8171 -.0522 .081 Uiso c ? . 1.000
H(16) .4271 -.2892 -.1980 .061 Uiso c ? . 1.000
H(17) .5335 -.2336 -.0996 .081 Uiso c ? . 1.000
H(18) .5100 -.0407 -.0979 .088 Uiso c ? . 1.000
H(19) .3837 .0986 -.1955 .088 Uiso c ? . 1.000
H(20) .2717 .0464 -.2922 .070 Uiso c ? . 1.000
H(22) .0715 -.0374 -.1909 .059 Uiso c ? . 1.000
H(23) -.1133 .1251 -.2014 .065 Uiso c ? . 1.000
H(24) -.1558 .2102 -.3538 .070 Uiso c ? . 1.000
H(25) -.0101 .1359 -.4941 .080 Uiso c ? . 1.000
H(26) .1766 -.0252 -.4850 .066 Uiso c ? . 1.000
H(28) .4666 -.1027 -.4090 .070 Uiso c ? . 1.000
H(29) .5915 -.1329 -.5645 .084 Uiso c ? . 1.000
H(30) .5580 -.2326 -.6841 .080 Uiso c ? . 1.000
H(31) .3989 -.3004 -.6492 .075 Uiso c ? . 1.000
H(32) .2744 -.2725 -.4939 .062 Uiso c ? . 1.000
H(34) -.0121 -.1589 -.3060 .051 Uiso c ? . 1.000
H(35) -.2152 -.0280 -.3197 .063 Uiso c ? . 1.000
H(36) -.3497 -.0914 -.3774 .072 Uiso c ? . 1.000
H(37) -.2816 -.2875 -.4206 .069 Uiso c ? . 1.000
H(38) -.0794 -.4193 -.4064 .054 Uiso c ? . 1.000
H(40) .0593 -.4499 -.1555 .061 Uiso c ? . 1.000
H(41) .0295 -.6132 -.0799 .079 Uiso c ? . 1.000
H(42) .0641 -.7736 -.1721 .089 Uiso c ? . 1.000
H(43) .1265 -.7714 -.3411 .086 Uiso c ? . 1.000
H(44) .1527 -.6084 -.4191 .067 Uiso c ? . 1.000
H(46) .3608 -.5298 -.4195 .062 Uiso c ? . 1.000
H(47) .4709 -.5909 -.5775 .072 Uiso c ? . 1.000
H(48) .3683 -.5313 -.7127 .068 Uiso c ? . 1.000
H(49) .1569 -.4097 -.6906 .062 Uiso c ? . 1.000
H(50) .0448 -.3468 -.5333 .052 Uiso c ? . 1.000

loop_
_atom_site_aniso_label
_atom_site_aniso_U_11
_atom_site_aniso_U_22
_atom_site_aniso_U_33
_atom_site_aniso_U_12
_atom_site_aniso_U_13
_atom_site_aniso_U_23
Cu .04650(10) .04160(10) .03720(10) -.02200(10) -.01150(10) .00290(10)
S(1) .0450(3) .0580(3) .0424(3) -.0237(3) -.0051(2) -.0106(2)
S(2) .0429(3) .0569(3) .0425(3) -.0107(3) -.0016(2) .0099(3)
P(1) .0411(3) .0370(3) .0369(3) -.0179(2) -.0097(2) .0037(2)
P(2) .0376(3) .0359(3) .0349(3) -.0158(2) -.0088(2) -.0006(2)
O(1) .0505(8) .0358(7) .0428(8) -.0128(6) -.0129(6) -.0027(6)
O(2) .0617(9) .0421(8) .0439(8) -.0206(7) -.0098(7) -.0014(6)
N(1) .0470(10) .0364(9) .0500(10) -.0106(8) -.0152(8) -.0065(8)
N(2) .0690(10) .0332(9) .0400(10) -.0167(8) -.0042(8) -.0009(7)
C(1) .0440(10) .0410(10) .0330(10) -.0186(9) .0002(8) -.0050(8)
C(2) .0460(10) .0420(10) .0350(10) -.0182(9) -.0038(9) -.0035(9)
C(3) .0650(10) .0440(10) .0560(10) -.0260(10) -.0070(10) -.0080(10)
C(4) .069(2) .071(2) .062(2) -.0390(10) -.0090(10) -.0190(10)
C(5) .061(2) .083(2) .063(2) -.0280(10) -.0230(10) -.0140(10)
C(6) .0550(10) .0580(10) .066(2) -.0110(10) -.0250(10) -.0050(10)
C(7) .0460(10) .0410(10) .0410(10) -.0138(9) -.0078(9) -.0058(9)
C(8) .0330(10) .0360(10) .0440(10) -.0065(8) -.0071(8) .0028(9)
C(9) .0500(10) .0370(10) .0430(10) -.0080(10) -.0020(10) .0051(9)
C(10) .092(2) .058(2) .0440(10) -.0090(10) .0060(10) -.0010(10)
C(11) .071(2) .080(2) .062(2) -.010(2) .0130(10) .0250(10)
C(12) .065(2) .071(2) .095(2) -.0310(10) -.006(2) .032(2)
C(13) .079(2) .0540(10) .080(2) -.0380(10) -.0170(10) .0130(10)
C(14) .0450(10) .0460(10) .0500(10) -.0160(10) -.0090(10) .0060(10)
C(15) .0430(10) .0500(10) .0380(10) -.0250(10) -.0072(9) .0004(9)
C(16) .0440(10) .0620(10) .0530(10) -.0250(10) -.0130(10) .0050(10)
C(17) .0520(10) .101(2) .062(2) -.0380(10) -.0240(10) .0080(10)
C(18) .071(2) .120(2) .058(2) -.063(2) -.0130(10) -.010(2)
C(19) .093(2) .076(2) .075(2) -.058(2) -.010(2) -.0130(10)
C(20) .072(2) .0570(10) .0590(10) -.0350(10) -.0200(10) .0020(10)
C(21) .0400(10) .0350(10) .0400(10) -.0175(9) -.0110(8) .0046(8)
C(22) .0550(10) .0430(10) .0420(10) -.0140(10) -.0070(10) .0080(9)
C(23) .0540(10) .0450(10) .0560(10) -.0170(10) .0040(10) .0000(10)
C(24) .0520(10) .0420(10) .071(2) -.0080(10) -.0170(10) .0070(10)
C(25) .077(2) .0570(10) .0470(10) -.0060(10) -.0210(10) .0130(10)
C(26) .0620(10) .0520(10) .0390(10) -.0120(10) -.0060(10) .0050(10)
C(27) .0420(10) .0390(10) .0400(10) -.0154(9) -.0064(9) .0025(8)
C(28) .0600(10) .073(2) .0530(10) -.0400(10) -.0040(10) -.0030(10)
C(29) .063(2) .093(2) .063(2) -.0480(10) .0060(10) .0030(10)
C(30) .065(2) .080(2) .0450(10) -.0260(10) .0070(10) .0000(10)
C(31) .075(2) .071(2) .0430(10) -.0300(10) -.0030(10) -.0090(10)
C(32) .0550(10) .0560(10) .0500(10) -.0280(10) -.0050(10) -.0040(10)
C(33) .0350(10) .0400(10) .0300(9) -.0146(8) -.0058(8) .0016(8)
C(34) .0430(10) .0440(10) .0410(10) -.0179(9) -.0068(9) -.0035(9)
C(35) .0510(10) .0440(10) .0530(10) -.0080(10) -.0070(10) -.0050(10)
C(36) .0390(10) .066(2) .064(2) -.0070(10) -.0110(10) -.0020(10)
C(37) .0470(10) .072(2) .0630(10) -.0280(10) -.0190(10) -.0010(10)
C(38) .0420(10) .0480(10) .0470(10) -.0190(10) -.0078(9) -.0047(9)
C(39) .0410(10) .0370(10) .0480(10) -.0175(9) -.0153(9) .0044(9)
C(40) .0570(10) .0490(10) .0500(10) -.0260(10) -.0100(10) .0060(10)
C(41) .071(2) .072(2) .060(2) -.0380(10) -.0140(10) .0230(10)
C(42) .078(2) .056(2) .101(2) -.0390(10) -.033(2) .030(2)
C(43) .088(2) .0410(10) .097(2) -.0310(10) -.031(2) .0050(10)
C(44) .068(2) .0450(10) .0600(10) -.0250(10) -.0210(10) .0010(10)
C(45) .0410(10) .0360(10) .0370(10) -.0170(9) -.0051(8) -.0054(8)
C(46) .0420(10) .0560(10) .0510(10) -.0110(10) -.0110(10) -.0050(10)
C(47) .0420(10) .0610(10) .062(2) -.0080(10) .0000(10) -.0120(10)
C(48) .0580(10) .0640(10) .0460(10) -.0260(10) .0070(10) -.0160(10)
C(49) .0580(10) .0610(10) .0390(10) -.0260(10) -.0070(10) -.0010(10)
C(50) .0430(10) .0450(10) .0390(10) -.0160(9) -.0053(9) -.0035(9)

loop_
_atom_type_symbol
_atom_type_scat_dispersion_real
_atom_type_scat_dispersion_imag
_atom_type_scat_source
C .002 .002
;International Tables for Crystallography
(1992, Vol. C, Table 6.1.1.2)
;
H .000 .000
;International Tables for Crystallography
(1992, Vol. C, Table 6.1.1.2)
;
Cu .263 1.266
;International Tables for Crystallography
(1992, Vol. C, Tables 4.2.6.8 and 6.1.1.1)
;
N .004 .003
;International Tables for Crystallography
(1992, Vol. C, Table 6.1.1.2)
;
O .008 .006
;International Tables for Crystallography
(1992, Vol. C, Table 6.1.1.2)
;
S .110 .124
;International Tables for Crystallography
(1992, Vol. C, Table 6.1.1.2)
;
P .090 .095
;International Tables for Crystallography
(1992, Vol. C, Table 6.1.1.2)
;

loop_
_geom_angle_atom_site_label_1
_geom_angle_atom_site_label_2
_geom_angle_atom_site_label_3
_geom_angle
_geom_angle_publ_flag
S(1) Cu S(2) 110.27(4) yes
S(1) Cu P(1) 107.12(3) yes
S(1) Cu P(2) 104.47(3) yes
S(2) Cu P(1) 111.63(3) yes
S(2) Cu P(2) 99.91(3) yes
P(1) Cu P(2) 122.90(3) yes
Cu S(1) C(1) 105.46(9) yes
Cu S(2) C(8) 104.90(9) yes
Cu P(1) C(15) 115.73(9) no
Cu P(1) C(21) 111.66(8) no
Cu P(1) C(27) 118.77(9) no
C(15) P(1) C(21) 102.30(10) no
C(15) P(1) C(27) 102.80(10) no
C(21) P(1) C(27) 103.60(10) no
Cu P(2) C(33) 114.28(8) no
Cu P(2) C(39) 114.93(9) no
Cu P(2) C(45) 115.43(8) no
C(33) P(2) C(39) 103.30(10) no
C(33) P(2) C(45) 104.80(10) no
C(39) P(2) C(45) 102.60(10) no
C(1) O(1) C(2) 104.7(2) yes
C(8) O(2) C(14) 106.7(2) yes
C(1) N(1) C(7) 106.6(2) yes
C(8) N(2) C(9) 109.3(2) yes
C(8) N(2) H(2) 125.4 no
C(9) N(2) H(2) 125.4 no
S(1) C(1) O(1) 118.8(2) yes
S(1) C(1) N(1) 128.6(2) yes
O(1) C(1) N(1) 112.6(2) yes
O(1) C(2) C(3) 127.9(3) no
O(1) C(2) C(7) 108.4(2) no
C(3) C(2) C(7) 123.7(3) no
C(2) C(3) C(4) 115.3(3) no
C(2) C(3) H(3) 122.4 no
C(4) C(3) H(3) 122.4 no
C(3) C(4) C(5) 122.3(3) no
C(3) C(4) H(4) 118.9 no
C(5) C(4) H(4) 118.9 no
C(4) C(5) C(6) 121.5(3) no
C(4) C(5) H(5) 119.2 no
C(6) C(5) H(5) 119.3 no
C(5) C(6) C(7) 116.8(3) no
C(5) C(6) H(6) 121.6 no
C(7) C(6) H(6) 121.6 no
N(1) C(7) C(2) 107.8(2) no
N(1) C(7) C(6) 131.7(3) no
C(2) C(7) C(6) 120.5(3) no
S(2) C(8) O(2) 121.6(2) yes
S(2) C(8) N(2) 129.1(2) yes
O(2) C(8) N(2) 109.3(2) yes
N(2) C(9) C(10) 132.4(3) no
N(2) C(9) C(14) 106.7(2) no
C(10) C(9) C(14) 120.9(3) no
C(9) C(10) C(11) 116.0(3) no
C(9) C(10) H(10) 122.0 no
C(11) C(10) H(10) 122.0 no
C(10) C(11) C(12) 121.6(3) no
C(10) C(11) H(11) 119.2 no
C(12) C(11) H(11) 119.2 no
C(11) C(12) C(13) 122.4(3) no
C(11) C(12) H(12) 118.8 no
C(13) C(12) H(12) 118.8 no
C(12) C(13) C(14) 115.4(3) no
C(12) C(13) H(13) 122.3 no
C(14) C(13) H(13) 122.3 no
O(2) C(14) C(9) 107.8(2) no
O(2) C(14) C(13) 128.6(3) no
C(9) C(14) C(13) 123.5(3) no
P(1) C(15) C(16) 119.0(2) no
P(1) C(15) C(20) 122.0(2) no
C(16) C(15) C(20) 119.0(3) no
C(15) C(16) C(17) 120.4(3) no
C(15) C(16) H(16) 119.8 no
C(17) C(16) H(16) 119.8 no
C(16) C(17) C(18) 120.1(3) no
C(16) C(17) H(17) 119.9 no
C(18) C(17) H(17) 119.9 no
C(17) C(18) C(19) 120.6(3) no
C(17) C(18) H(18) 119.7 no
C(19) C(18) H(18) 119.7 no
C(18) C(19) C(20) 120.1(3) no
C(18) C(19) H(19) 119.9 no
C(20) C(19) H(19) 119.9 no
C(15) C(20) C(19) 119.7(3) no
C(15) C(20) H(20) 120.1 no
C(19) C(20) H(20) 120.1 no
P(1) C(21) C(22) 118.3(2) no
P(1) C(21) C(26) 123.3(2) no
C(22) C(21) C(26) 118.4(2) no
C(21) C(22) C(23) 120.8(3) no
C(21) C(22) H(22) 119.6 no
C(23) C(22) H(22) 119.6 no
C(22) C(23) C(24) 120.3(3) no
C(22) C(23) H(23) 119.9 no
C(24) C(23) H(23) 119.9 no
C(23) C(24) C(25) 119.3(3) no
C(23) C(24) H(24) 120.3 no
C(25) C(24) H(24) 120.3 no
C(24) C(25) C(26) 121.0(3) no
C(24) C(25) H(25) 119.5 no
C(26) C(25) H(25) 119.5 no
C(21) C(26) C(25) 120.2(3) no
C(21) C(26) H(26) 119.9 no
C(25) C(26) H(26) 119.9 no
P(1) C(27) C(28) 123.8(2) no
P(1) C(27) C(32) 118.1(2) no
C(28) C(27) C(32) 118.2(3) no
C(27) C(28) C(29) 120.5(3) no
C(27) C(28) H(28) 119.7 no
C(29) C(28) H(28) 119.7 no
C(28) C(29) C(30) 120.2(3) no
C(28) C(29) H(29) 119.9 no
C(30) C(29) H(29) 119.9 no
C(29) C(30) C(31) 119.9(3) no
C(29) C(30) H(30) 120.0 no
C(31) C(30) H(30) 120.0 no
C(30) C(31) C(32) 120.2(3) no
C(30) C(31) H(31) 119.9 no
C(32) C(31) H(31) 119.9 no
C(27) C(32) C(31) 120.9(3) no
C(27) C(32) H(32) 119.5 no
C(31) C(32) H(32) 119.5 no
P(2) C(33) C(34) 118.3(2) no
P(2) C(33) C(38) 122.8(2) no
C(34) C(33) C(38) 118.8(2) no
C(33) C(34) C(35) 120.5(2) no
C(33) C(34) H(34) 119.7 no
C(35) C(34) H(34) 119.7 no
C(34) C(35) C(36) 120.3(3) no
C(34) C(35) H(35) 119.9 no
C(36) C(35) H(35) 119.9 no
C(35) C(36) C(37) 119.8(3) no
C(35) C(36) H(36) 120.1 no
C(37) C(36) H(36) 120.1 no
C(36) C(37) C(38) 120.2(3) no
C(36) C(37) H(37) 119.9 no
C(38) C(37) H(37) 119.9 no
C(33) C(38) C(37) 120.4(3) no
C(33) C(38) H(38) 119.8 no
C(37) C(38) H(38) 119.8 no
P(2) C(39) C(40) 118.3(2) no
P(2) C(39) C(44) 123.2(2) no
C(40) C(39) C(44) 118.4(3) no
C(39) C(40) C(41) 120.1(3) no
C(39) C(40) H(40) 119.9 no
C(41) C(40) H(40) 119.9 no
C(40) C(41) C(42) 120.8(3) no
C(40) C(41) H(41) 119.6 no
C(42) C(41) H(41) 119.6 no
C(41) C(42) C(43) 119.6(3) no
C(41) C(42) H(42) 120.2 no
C(43) C(42) H(42) 120.2 no
C(42) C(43) C(44) 120.5(3) no
C(42) C(43) H(43) 119.7 no
C(44) C(43) H(43) 119.7 no
C(39) C(44) C(43) 120.5(3) no
C(39) C(44) H(44) 119.7 no
C(43) C(44) H(44) 119.7 no
P(2) C(45) C(46) 117.2(2) no
P(2) C(45) C(50) 123.8(2) no
C(46) C(45) C(50) 119.0(2) no
C(45) C(46) C(47) 120.4(3) no
C(45) C(46) H(46) 119.8 no
C(47) C(46) H(46) 119.8 no
C(46) C(47) C(48) 120.1(3) no
C(46) C(47) H(47) 119.9 no
C(48) C(47) H(47) 119.9 no
C(47) C(48) C(49) 119.8(3) no
C(47) C(48) H(48) 120.1 no
C(49) C(48) H(48) 120.1 no
C(48) C(49) C(50) 120.7(3) no
C(48) C(49) H(49) 119.6 no
C(50) C(49) H(49) 119.6 no
C(45) C(50) C(49) 119.9(3) no
C(45) C(50) H(50) 120.0 no
C(49) C(50) H(50) 120.0 no

loop_
_geom_bond_atom_site_label_1
_geom_bond_atom_site_label_2
_geom_bond_site_symmetry_1
_geom_bond_site_symmetry_2
_geom_bond_distance
_geom_bond_publ_flag
Cu S(1) . . 2.3760(10) yes
Cu S(2) . . 2.4670(10) yes
Cu P(1) . . 2.3026(8) yes
Cu P(2) . . 2.3006(8) yes
S(1) C(1) . . 1.701(2) yes
S(2) C(8) . . 1.672(3) yes
P(1) C(15) . . 1.826(2) no
P(1) C(21) . . 1.827(2) no
P(1) C(27) . . 1.830(3) no
P(2) C(33) . . 1.827(2) no
P(2) C(39) . . 1.834(2) no
P(2) C(45) . . 1.831(2) no
O(1) C(1) . . 1.385(3) yes
O(1) C(2) . . 1.382(3) yes
O(2) C(8) . . 1.368(3) yes
O(2) C(14) . . 1.391(3) yes
N(1) C(1) . . 1.309(3) yes
N(1) C(7) . . 1.395(3) yes
N(2) C(8) . . 1.316(3) yes
N(2) C(9) . . 1.385(3) yes
N(2) H(2) . . .95 no
C(2) C(3) . . 1.380(3) no
C(2) C(7) . . 1.379(3) no
C(3) C(4) . . 1.384(4) no
C(3) H(3) . . 1.08 no
C(4) C(5) . . 1.388(4) no
C(4) H(4) . . 1.08 no
C(5) C(6) . . 1.384(4) no
C(5) H(5) . . 1.08 no
C(6) C(7) . . 1.391(3) no
C(6) H(6) . . 1.08 no
C(9) C(10) . . 1.386(4) no
C(9) C(14) . . 1.364(4) no
C(10) C(11) . . 1.386(4) no
C(10) H(10) . . 1.08 no
C(11) C(12) . . 1.368(5) no
C(11) H(11) . . 1.08 no
C(12) C(13) . . 1.372(4) no
C(12) H(12) . . 1.08 no
C(13) C(14) . . 1.368(4) no
C(13) H(13) . . 1.08 no
C(15) C(16) . . 1.382(3) no
C(15) C(20) . . 1.395(3) no
C(16) C(17) . . 1.388(4) no
C(16) H(16) . . 1.08 no
C(17) C(18) . . 1.365(4) no
C(17) H(17) . . 1.08 no
C(18) C(19) . . 1.367(4) no
C(18) H(18) . . 1.08 no
C(19) C(20) . . 1.393(4) no
C(19) H(19) . . 1.08 no
C(20) H(20) . . 1.08 no
C(21) C(22) . . 1.384(3) no
C(21) C(26) . . 1.385(3) no
C(22) C(23) . . 1.383(4) no
C(22) H(22) . . 1.08 no
C(23) C(24) . . 1.376(4) no
C(23) H(23) . . 1.08 no
C(24) C(25) . . 1.363(4) no
C(24) H(24) . . 1.08 no
C(25) C(26) . . 1.386(4) no
C(25) H(25) . . 1.08 no
C(26) H(26) . . 1.08 no
C(27) C(28) . . 1.391(3) no
C(27) C(32) . . 1.396(3) no
C(28) C(29) . . 1.389(4) no
C(28) H(28) . . 1.08 no
C(29) C(30) . . 1.384(4) no
C(29) H(29) . . 1.08 no
C(30) C(31) . . 1.368(4) no
C(30) H(30) . . 1.08 no
C(31) C(32) . . 1.387(4) no
C(31) H(31) . . 1.08 no
C(32) H(32) . . 1.08 no
C(33) C(34) . . 1.389(3) no
C(33) C(38) . . 1.396(3) no
C(34) C(35) . . 1.387(3) no
C(34) H(34) . . 1.08 no
C(35) C(36) . . 1.377(4) no
C(35) H(35) . . 1.08 no
C(36) C(37) . . 1.388(4) no
C(36) H(36) . . 1.08 no
C(37) C(38) . . 1.382(4) no
C(37) H(37) . . 1.08 no
C(38) H(38) . . 1.08 no
C(39) C(40) . . 1.382(3) no
C(39) C(44) . . 1.398(3) no
C(40) C(41) . . 1.393(4) no
C(40) H(40) . . 1.08 no
C(41) C(42) . . 1.370(4) no
C(41) H(41) . . 1.08 no
C(42) C(43) . . 1.368(4) no
C(42) H(42) . . 1.08 no
C(43) C(44) . . 1.384(4) no
C(43) H(43) . . 1.08 no
C(44) H(44) . . 1.08 no
C(45) C(46) . . 1.394(3) no
C(45) C(50) . . 1.390(3) no
C(46) C(47) . . 1.390(4) no
C(46) H(46) . . 1.08 no
C(47) C(48) . . 1.380(4) no
C(47) H(47) . . 1.08 no
C(48) C(49) . . 1.373(4) no
C(48) H(48) . . 1.08 no
C(49) C(50) . . 1.394(3) no
C(49) H(49) . . 1.08 no
C(50) H(50) . . 1.08 no

loop_
_geom_contact_atom_site_label_1
_geom_contact_atom_site_label_2
_geom_contact_distance
_geom_contact_site_symmetry_2
_geom_contact_publ_flag
S(2) H(48) 3.0446 2_644 no
O(1) O(1) 3.424(4) 2 no
O(2) H(5) 2.8644 2_645 no
O(2) H(6) 2.9435 2_645 no
O(2) H(30) 2.9588 2_644 no
O(2) C(5) 3.527(4) 2_645 no
O(2) C(6) 3.544(4) 2_645 no
C(2) H(23) 2.7185 2 no
C(3) H(23) 2.7722 2 no
C(3) H(12) 2.9775 1_565 no
C(3) C(23) 3.568(4) 2 no
C(4) H(12) 2.8756 1_565 no
C(4) H(23) 2.9204 2 no
C(4) H(18) 3.0388 2_655 no
C(7) H(23) 2.8884 2 no
C(8) H(6) 2.8245 2_645 no
C(10) H(17) 2.9416 2_645 no
C(10) C(41) 3.532(5) 2_545 no
C(11) H(17) 2.8171 2_645 no
C(11) C(40) 3.412(4) 2_545 no
C(11) C(17) 3.586(5) 2_645 no
C(12) H(17) 2.8922 2_645 no
C(12) H(4) 2.9860 1_545 no
C(13) H(17) 3.0589 2_645 no
C(19) H(13) 2.9075 1_565 no
C(24) C(50) 3.509(4) 2_554 no
C(24) C(49) 3.580(4) 2_554 no
C(25) C(26) 3.523(4) 2_554 no
C(25) C(25) 3.556(7) 2_554 no
C(27) H(47) 2.8623 2_644 no
C(32) H(47) 2.8863 2_644 no
C(33) H(11) 2.7818 2_545 no
C(33) H(25) 3.0436 2_554 no
C(34) H(25) 2.6954 2_554 no
C(35) H(4) 3.0372 2 no
C(35) H(26) 3.0380 2_554 no
C(35) H(25) 3.0451 2_554 no
C(37) H(11) 2.8790 2_545 no
C(38) H(11) 2.5943 2_545 no
C(47) H(37) 3.0237 2_544 no
C(48) H(37) 3.0179 2_544 no
C(49) H(24) 2.7907 2_554 no
C(49) H(38) 2.8492 2_544 no
C(50) H(24) 2.8855 2_554 no
C(50) H(38) 2.9401 2_544 no
H(3) H(12) 2.4328 1_565 no
H(4) H(12) 2.1403 1_565 no
H(4) H(18) 2.4118 2_655 no
H(4) H(35) 2.5713 2 no
H(5) H(30) 2.6875 1_556 no
H(10) H(49) 2.6632 1_556 no
H(13) H(19) 2.3299 1_545 no
H(19) H(30) 2.6025 2_654 no
H(20) H(43) 2.5000 1_565 no
H(25) H(50) 2.6861 2_554 no
H(28) H(36) 2.4887 1_655 no
H(37) H(44) 2.6996 2_544 no

loop_
_geom_torsion_atom_site_label_1
_geom_torsion_atom_site_label_2
_geom_torsion_atom_site_label_3
_geom_torsion_atom_site_label_4
_geom_torsion
_geom_torsion_publ_flag
Cu S(1) C(1) O(1) 108.7(2) no
Cu S(1) C(1) N(1) -73.3(3) no
Cu S(2) C(8) O(2) 115.9(2) no
Cu S(2) C(8) N(2) -65.5(3) no
Cu P(1) C(15) C(16) 32.8(3) no
Cu P(1) C(15) C(20) -148.6(2) no
Cu P(1) C(21) C(22) 60.5(2) no
Cu P(1) C(21) C(26) -116.1(2) no
Cu P(1) C(27) C(28) -141.1(2) no
Cu P(1) C(27) C(32) 37.6(2) no
Cu P(2) C(33) C(34) 10.6(2) no
Cu P(2) C(33) C(38) -169.2(2) no
Cu P(2) C(39) C(40) 42.8(2) no
Cu P(2) C(39) C(44) -138.0(2) no
Cu P(2) C(45) C(46) 50.8(2) no
Cu P(2) C(45) C(50) -127.2(2) no
S(1) Cu S(2) C(8) 21.40(10) no
S(1) Cu P(1) C(15) 60.10(10) no
S(1) Cu P(1) C(21) -56.37(9) no
S(1) Cu P(1) C(27) -176.80(10) no
S(1) Cu P(2) C(33) 53.65(9) no
S(1) Cu P(2) C(39) -65.60(10) no
S(1) Cu P(2) C(45) 175.25(9) no
S(1) C(1) O(1) C(2) 178.9(2) no
S(1) C(1) N(1) C(7) -178.1(2) no
S(2) Cu S(1) C(1) 63.80(10) no
S(2) Cu P(1) C(15) -60.70(10) no
S(2) Cu P(1) C(21) -177.17(9) no
S(2) Cu P(1) C(27) 62.40(10) no
S(2) Cu P(2) C(33) 167.75(9) no
S(2) Cu P(2) C(39) 48.50(10) no
S(2) Cu P(2) C(45) -70.60(10) no
S(2) C(8) O(2) C(14) -178.6(2) no
S(2) C(8) N(2) C(9) 179.0(2) no
P(1) Cu S(1) C(1) -57.80(10) no
P(1) Cu S(2) C(8) 140.30(10) no
P(1) Cu P(2) C(33) -68.29(9) no
P(1) Cu P(2) C(39) 172.50(10) no
P(1) Cu P(2) C(45) 53.30(10) no
P(1) C(15) C(16) C(17) 178.9(2) no
P(1) C(15) C(20) C(19) -178.1(2) no
P(1) C(21) C(22) C(23) -175.6(2) no
P(1) C(21) C(26) C(25) 175.1(2) no
P(1) C(27) C(28) C(29) 178.3(2) no
P(1) C(27) C(32) C(31) -178.6(2) no
P(2) Cu S(1) C(1) 170.40(10) no
P(2) Cu S(2) C(8) -88.20(10) no
P(2) Cu P(1) C(15) -179.20(10) no
P(2) Cu P(1) C(21) 64.30(10) no
P(2) Cu P(1) C(27) -56.10(10) no
P(2) C(33) C(34) C(35) 179.3(2) no
P(2) C(33) C(38) C(37) -179.1(2) no
P(2) C(39) C(40) C(41) 178.1(2) no
P(2) C(39) C(44) C(43) -178.7(2) no
P(2) C(45) C(46) C(47) -178.4(2) no
P(2) C(45) C(50) C(49) 178.4(2) no
O(1) C(1) N(1) C(7) .0(3) no
O(1) C(2) C(3) C(4) 178.7(3) no
O(1) C(2) C(7) N(1) 1.0(3) no
O(1) C(2) C(7) C(6) -178.3(3) no
O(2) C(8) N(2) C(9) -2.3(3) no
O(2) C(14) C(9) N(2) .6(3) no
O(2) C(14) C(9) C(10) 179.1(3) no
O(2) C(14) C(13) C(12) -177.2(3) no
N(1) C(1) O(1) C(2) .6(3) no
N(1) C(7) C(2) C(3) 179.9(3) no
N(1) C(7) C(6) C(5) 179.7(3) no
N(2) C(8) O(2) C(14) 2.6(3) no
N(2) C(9) C(10) C(11) 177.0(3) no
N(2) C(9) C(14) C(13) -177.4(3) no
C(1) O(1) C(2) C(3) -179.8(3) no
C(1) O(1) C(2) C(7) -.9(3) no
C(1) N(1) C(7) C(2) -.6(3) no
C(1) N(1) C(7) C(6) 178.6(3) no
C(2) C(3) C(4) C(5) .1(5) no
C(2) C(7) C(6) C(5) -1.2(5) no
C(3) C(2) C(7) C(6) .6(4) no
C(3) C(4) C(5) C(6) -.8(5) no
C(4) C(3) C(2) C(7) -.1(4) no
C(4) C(5) C(6) C(7) 1.3(5) no
C(8) O(2) C(14) C(9) -1.9(3) no
C(8) O(2) C(14) C(13) 175.9(3) no
C(8) N(2) C(9) C(10) -177.2(3) no
C(8) N(2) C(9) C(14) 1.1(3) no
C(9) C(10) C(11) C(12) -.3(6) no
C(9) C(14) C(13) C(12) .4(5) no
C(10) C(9) C(14) C(13) 1.1(5) no
C(10) C(11) C(12) C(13) 1.8(6) no
C(11) C(10) C(9) C(14) -1.1(5) no
C(11) C(12) C(13) C(14) -1.8(6) no
C(15) P(1) C(21) C(22) -63.9(2) no
C(15) P(1) C(21) C(26) 119.5(2) no
C(15) P(1) C(27) C(28) -11.8(3) no
C(15) P(1) C(27) C(32) 166.9(2) no
C(15) C(16) C(17) C(18) -.3(5) no
C(15) C(20) C(19) C(18) -1.3(5) no
C(16) C(15) P(1) C(21) 154.4(2) no
C(16) C(15) P(1) C(27) -98.3(2) no
C(16) C(15) C(20) C(19) .6(5) no
C(16) C(17) C(18) C(19) -.4(5) no
C(17) C(16) C(15) C(20) .2(4) no
C(17) C(18) C(19) C(20) 1.2(6) no
C(20) C(15) P(1) C(21) -26.9(3) no
C(20) C(15) P(1) C(27) 80.3(3) no
C(21) P(1) C(27) C(28) 94.4(3) no
C(21) P(1) C(27) C(32) -86.8(2) no
C(21) C(22) C(23) C(24) .2(5) no
C(21) C(26) C(25) C(24) .6(5) no
C(22) C(21) P(1) C(27) -170.6(2) no
C(22) C(21) C(26) C(25) -1.5(4) no
C(22) C(23) C(24) C(25) -1.1(5) no
C(23) C(22) C(21) C(26) 1.1(4) no
C(23) C(24) C(25) C(26) .7(5) no
C(26) C(21) P(1) C(27) 12.8(3) no
C(27) C(28) C(29) C(30) .2(5) no
C(27) C(32) C(31) C(30) .3(5) no
C(28) C(27) C(32) C(31) .2(4) no
C(28) C(29) C(30) C(31) .3(5) no
C(29) C(28) C(27) C(32) -.5(5) no
C(29) C(30) C(31) C(32) -.6(5) no
C(33) P(2) C(39) C(40) -82.4(2) no
C(33) P(2) C(39) C(44) 96.8(2) no
C(33) P(2) C(45) C(46) 177.4(2) no
C(33) P(2) C(45) C(50) -.6(2) no
C(33) C(34) C(35) C(36) .1(4) no
C(33) C(38) C(37) C(36) -.5(5) no
C(34) C(33) P(2) C(39) 136.2(2) no
C(34) C(33) P(2) C(45) -116.7(2) no
C(34) C(33) C(38) C(37) 1.0(4) no
C(34) C(35) C(36) C(37) .4(5) no
C(35) C(34) C(33) C(38) -.8(4) no
C(35) C(36) C(37) C(38) -.2(5) no
C(38) C(33) P(2) C(39) -43.6(2) no
C(38) C(33) P(2) C(45) 63.5(2) no
C(39) P(2) C(45) C(46) -75.0(2) no
C(39) P(2) C(45) C(50) 107.0(2) no
C(39) C(40) C(41) C(42) 1.1(5) no
C(39) C(44) C(43) C(42) .3(5) no
C(40) C(39) P(2) C(45) 168.8(2) no
C(40) C(39) C(44) C(43) .5(4) no
C(40) C(41) C(42) C(43) -.3(5) no
C(41) C(40) C(39) C(44) -1.2(4) no
C(41) C(42) C(43) C(44) -.4(6) no
C(44) C(39) P(2) C(45) -11.9(3) no
C(45) C(46) C(47) C(48) -.1(5) no
C(45) C(50) C(49) C(48) -.2(4) no
C(46) C(45) C(50) C(49) .5(4) no
C(46) C(47) C(48) C(49) .3(5) no
C(47) C(46) C(45) C(50) -.3(4) no
C(47) C(48) C(49) C(50) -.2(5) no
